data_2232092
loop_
_publ_author_name
'Seifert, Antje'
'Wagner, Christoph'
'Merzweiler, Kurt'

_publ_section_title
;
 Bis(hydrogen <small>L</small>-glutamato)palladium(II)
;
_journal_issue 10
_journal_name_full 'Acta Crystallographica Section E'
_journal_page_first m1362
_journal_paper_doi 10.1107/S1600536811035860
_journal_volume 67
_journal_year 2011
_chemical_formula_iupac '[Pd (C5 H8 N O4)2]'
_chemical_formula_moiety 'C10 H16 N2 O8 Pd'
_chemical_formula_sum 'C10 H16 N2 O8 Pd'
_chemical_formula_weight 398.66
_chemical_name_common 'Palladium di(hydrogen L-glutamate)'
_chemical_name_systematic 'Bis(hydrogen L-glutamato)palladium(II)'
_space_group_IT_number 1
_symmetry_cell_setting triclinic
_symmetry_space_group_name_Hall 'P 1'
_symmetry_space_group_name_H-M 'P 1'
_atom_sites_solution_hydrogens geom
_atom_sites_solution_primary direct
_atom_sites_solution_secondary difmap
_audit_creation_method SHELXL-97
_cell_angle_alpha 93.725(6)
_cell_angle_beta 99.734(6)
_cell_angle_gamma 104.245(6)
_cell_formula_units_Z 1
_cell_length_a 4.8858(3)
_cell_length_b 5.1605(4)
_cell_length_c 13.3651(9)
_cell_measurement_reflns_used 7673
_cell_measurement_temperature 200
_cell_measurement_theta_max 29.28
_cell_measurement_theta_min 3.11
_cell_volume 319.90(4)
_computing_cell_refinement 'X-AREA (Stoe & Cie, 2009)'
_computing_data_collection 'X-AREA (Stoe & Cie, 2009)'
_computing_data_reduction 'X-RED (Stoe & Cie, 2009)'
_computing_molecular_graphics 'DIAMOND (Brandenburg, 2009)'
_computing_publication_material 'SHELXL-97 (Sheldrick, 2008) and PLATON (Spek, 2009)'
_computing_structure_refinement 'SHELXL-97 (Sheldrick, 2008)'
_computing_structure_solution 'SHELXS-97 (Sheldrick, 2008)'
_diffrn_ambient_temperature 200(2)
_diffrn_detector_area_resol_mean 6.67
_diffrn_measured_fraction_theta_full 0.999
_diffrn_measured_fraction_theta_max 0.999
_diffrn_measurement_device '2-circle goniometer'
_diffrn_measurement_device_type 'Stoe IPDS 2T'
_diffrn_measurement_method \w-scans
_diffrn_radiation_monochromator 'plane graphite'
_diffrn_radiation_type 'Mo K\a'
_diffrn_radiation_wavelength 0.71073
_diffrn_reflns_av_R_equivalents 0.0439
_diffrn_reflns_av_sigmaI/netI 0.0458
_diffrn_reflns_limit_h_max 6
_diffrn_reflns_limit_h_min -6
_diffrn_reflns_limit_k_max 6
_diffrn_reflns_limit_k_min -6
_diffrn_reflns_limit_l_max 16
_diffrn_reflns_limit_l_min -16
_diffrn_reflns_number 4724
_diffrn_reflns_theta_full 26.00
_diffrn_reflns_theta_max 25.99
_diffrn_reflns_theta_min 3.11
_exptl_absorpt_coefficient_mu 1.493
_exptl_absorpt_correction_T_max 0.9725
_exptl_absorpt_correction_T_min 0.8060
_exptl_absorpt_correction_type integration
_exptl_absorpt_process_details '(<i>X-RED</i>; Stoe & Cie, 2009)'
_exptl_crystal_colour yellow
_exptl_crystal_density_diffrn 2.0701
_exptl_crystal_density_method 'not measured'
_exptl_crystal_description prism
_exptl_crystal_F_000 201
_exptl_crystal_size_max .17
_exptl_crystal_size_mid .06
_exptl_crystal_size_min .04
_refine_diff_density_max 0.371
_refine_diff_density_min -0.744
_refine_ls_abs_structure_details 'Flack (1983), 1146 Friedel pairs'
_refine_ls_abs_structure_Flack -0.02(4)
_refine_ls_extinction_method none
_refine_ls_goodness_of_fit_ref 1.043
_refine_ls_hydrogen_treatment mixed
_refine_ls_matrix_type full
_refine_ls_number_parameters 208
_refine_ls_number_reflns 2406
_refine_ls_number_restraints 9
_refine_ls_restrained_S_all 1.041
_refine_ls_R_factor_all 0.0298
_refine_ls_R_factor_gt 0.0292
_refine_ls_shift/su_max 0.000
_refine_ls_shift/su_mean 0.000
_refine_ls_structure_factor_coef Fsqd
_refine_ls_weighting_details 'calc w=1/[\s^2^(Fo^2^)+(0.0356P)^2^+0.1842P] where P=(Fo^2^+2Fc^2^)/3'
_refine_ls_weighting_scheme calc
_refine_ls_wR_factor_gt 0.0660
_refine_ls_wR_factor_ref 0.0663
_reflns_number_gt 2389
_reflns_number_total 2406
_reflns_threshold_expression >2sigma(I)
_cod_data_source_file wm2526.cif
_cod_data_source_block I
_cod_database_code 2232092
_cod_database_fobs_code 2232092

loop_
_symmetry_equiv_pos_as_xyz
'x, y, z'

loop_
_atom_site_type_symbol
_atom_site_label
_atom_site_fract_x
_atom_site_fract_y
_atom_site_fract_z
_atom_site_U_iso_or_equiv
_atom_site_adp_type
_atom_site_calc_flag
_atom_site_refinement_flags
_atom_site_occupancy
_atom_site_symmetry_multiplicity
C C1 0.649(3) 0.240(2) 0.7428(9) 0.020(3) Uani d . 1 1
C C2 0.478(2) -0.043(2) 0.7031(8) 0.015(2) Uani d . 1 1
H H3 0.6076 -0.1464 0.6791 0.017 Uiso calc R 1 1
C C3 0.2260(11) -0.0501(11) 0.6139(4) 0.0219(11) Uani d . 1 1
H H4 0.1138 -0.2395 0.5939 0.026 Uiso calc R 1 1
H H5 0.0971 0.0487 0.6394 0.026 Uiso calc R 1 1
C C4 0.3130(13) 0.0694(11) 0.5184(4) 0.0234(11) Uani d . 1 1
H H6 0.1410 0.1014 0.4755 0.028 Uiso calc R 1 1
H H7 0.4546 0.2460 0.5398 0.028 Uiso calc R 1 1
C C5 0.4388(11) -0.1010(11) 0.4554(4) 0.0224(11) Uani d . 1 1
C C6 -0.125(2) 0.009(2) 1.0111(8) 0.018(2) Uani d . 1 1
C C7 0.098(2) 0.272(2) 1.0603(9) 0.019(2) Uani d . 1 1
H H11 0.2662 0.2244 1.1017 0.023 Uiso calc R 1 1
C C8 -0.0210(12) 0.4448(10) 1.1299(4) 0.0213(11) Uani d . 1 1
H H12 -0.2096 0.4604 1.0938 0.026 Uiso calc R 1 1
H H13 0.1110 0.6279 1.1447 0.026 Uiso calc R 1 1
C C9 -0.0580(13) 0.3289(13) 1.2308(4) 0.0249(12) Uani d . 1 1
H H14 -0.1794 0.1414 1.2162 0.030 Uiso calc R 1 1
H H15 0.1325 0.3254 1.2694 0.030 Uiso calc R 1 1
C C10 -0.1944(12) 0.4914(11) 1.2950(4) 0.0210(11) Uani d . 1 1
N N1 0.345(2) -0.179(2) 0.7842(7) 0.018(2) Uani d D 1 1
H H2 0.464(16) -0.25(2) 0.820(7) 0.022 Uiso d D 1 1
H H1 0.196(12) -0.311(12) 0.767(7) 0.022 Uiso d D 1 1
N N2 0.194(2) 0.405(2) 0.9716(8) 0.020(2) Uani d D 1 1
H H10 0.054(15) 0.46(2) 0.944(8) 0.024 Uiso d D 1 1
H H9 0.346(13) 0.526(13) 0.999(7) 0.024 Uiso d D 1 1
O O1 0.5808(17) 0.3460(16) 0.8246(6) 0.023(2) Uani d . 1 1
O O2 0.8325(17) 0.3614(16) 0.6976(6) 0.0259(16) Uani d . 1 1
O O3 0.3977(9) -0.0697(8) 0.3575(3) 0.0278(8) Uani d D 1 1
H H8 0.503(13) -0.150(12) 0.328(5) 0.033 Uiso d D 1 1
O O4 0.5723(10) -0.2598(10) 0.4909(3) 0.0289(9) Uani d . 1 1
O O5 -0.0695(16) -0.1097(14) 0.9320(6) 0.0206(18) Uani d . 1 1
O O6 -0.3437(17) -0.0908(16) 1.0453(6) 0.0237(15) Uani d . 1 1
O O7 -0.1369(9) 0.4718(8) 1.3941(3) 0.0267(8) Uani d D 1 1
H H16 -0.220(15) 0.553(12) 1.432(5) 0.032 Uiso d D 1 1
O O8 -0.3538(9) 0.6250(9) 1.2573(3) 0.0319(9) Uani d . 1 1
Pd Pd 0.26234(18) 0.11739(15) 0.87796(9) 0.01627(10) Uani d . 1 1

loop_
_atom_site_aniso_label
_atom_site_aniso_U_11
_atom_site_aniso_U_22
_atom_site_aniso_U_33
_atom_site_aniso_U_12
_atom_site_aniso_U_13
_atom_site_aniso_U_23
C1 0.021(6) 0.011(5) 0.029(6) 0.004(4) 0.005(5) -0.001(4)
C2 0.007(4) 0.025(4) 0.014(4) 0.007(3) 0.004(3) 0.003(3)
C3 0.017(2) 0.026(3) 0.023(3) 0.007(2) 0.003(2) 0.000(2)
C4 0.027(3) 0.024(3) 0.021(3) 0.011(2) 0.005(2) 0.002(2)
C5 0.017(3) 0.025(3) 0.022(3) -0.001(2) 0.004(2) 0.001(2)
C6 0.014(5) 0.024(6) 0.015(5) 0.009(5) -0.001(4) 0.001(4)
C7 0.012(4) 0.016(4) 0.027(4) 0.000(3) 0.002(3) -0.003(3)
C8 0.028(3) 0.017(2) 0.020(3) 0.004(2) 0.010(2) -0.001(2)
C9 0.027(3) 0.027(3) 0.023(3) 0.009(3) 0.008(3) 0.001(2)
C10 0.021(3) 0.026(3) 0.019(3) 0.007(2) 0.008(2) 0.003(2)
N1 0.020(5) 0.016(5) 0.018(4) 0.004(4) 0.006(4) -0.009(3)
N2 0.015(5) 0.022(5) 0.027(5) 0.005(4) 0.006(4) 0.013(4)
O1 0.028(4) 0.023(5) 0.019(4) 0.010(4) 0.003(3) -0.006(4)
O2 0.024(3) 0.023(3) 0.029(3) -0.001(2) 0.011(2) -0.001(2)
O3 0.037(2) 0.033(2) 0.0169(18) 0.0129(18) 0.0092(16) 0.0034(16)
O4 0.035(3) 0.038(3) 0.021(2) 0.022(2) 0.0092(19) 0.003(2)
O5 0.018(4) 0.013(4) 0.031(4) 0.000(3) 0.010(3) 0.002(3)
O6 0.021(3) 0.024(3) 0.026(3) 0.003(2) 0.007(2) 0.004(2)
O7 0.031(2) 0.035(2) 0.0165(18) 0.0136(18) 0.0065(16) -0.0001(16)
O8 0.035(2) 0.048(3) 0.020(2) 0.023(2) 0.0071(17) 0.0018(18)
Pd 0.01683(17) 0.01537(15) 0.01715(16) 0.00487(11) 0.00451(11) -0.00026(10)

loop_
_atom_type_symbol
_atom_type_description
_atom_type_scat_dispersion_real
_atom_type_scat_dispersion_imag
_atom_type_scat_source
C C 0.0033 0.0016 'International Tables Vol C Tables 4.2.6.8 and 6.1.1.4'
H H 0.0000 0.0000 'International Tables Vol C Tables 4.2.6.8 and 6.1.1.4'
N N 0.0061 0.0033 'International Tables Vol C Tables 4.2.6.8 and 6.1.1.4'
O O 0.0106 0.0060 'International Tables Vol C Tables 4.2.6.8 and 6.1.1.4'
Pd Pd -0.9988 1.0072 'International Tables Vol C Tables 4.2.6.8 and 6.1.1.4'

loop_
_geom_angle_atom_site_label_1
_geom_angle_atom_site_label_2
_geom_angle_atom_site_label_3
_geom_angle
O2 C1 O1 124.1(11)
O2 C1 C2 120.1(10)
O1 C1 C2 115.7(11)
N1 C2 C1 110.6(9)
N1 C2 C3 106.2(8)
C1 C2 C3 111.7(9)
N1 C2 H3 109.4
C1 C2 H3 109.4
C3 C2 H3 109.4
C4 C3 C2 115.7(5)
C4 C3 H4 108.4
C2 C3 H4 108.4
C4 C3 H5 108.4
C2 C3 H5 108.4
H4 C3 H5 107.4
C5 C4 C3 114.6(4)
C5 C4 H6 108.6
C3 C4 H6 108.6
C5 C4 H7 108.6
C3 C4 H7 108.6
H6 C4 H7 107.6
O4 C5 O3 122.1(5)
O4 C5 C4 123.5(5)
O3 C5 C4 114.5(5)
O6 C6 O5 120.4(11)
O6 C6 C7 123.5(10)
O5 C6 C7 116.1(10)
N2 C7 C8 114.0(9)
N2 C7 C6 104.2(10)
C8 C7 C6 112.8(8)
N2 C7 H11 108.6
C8 C7 H11 108.6
C6 C7 H11 108.6
C7 C8 C9 112.6(6)
C7 C8 H12 109.1
C9 C8 H12 109.1
C7 C8 H13 109.1
C9 C8 H13 109.1
H12 C8 H13 107.8
C10 C9 C8 111.8(5)
C10 C9 H14 109.3
C8 C9 H14 109.3
C10 C9 H15 109.3
C8 C9 H15 109.3
H14 C9 H15 107.9
O8 C10 O7 123.0(5)
O8 C10 C9 122.2(5)
O7 C10 C9 114.8(5)
C2 N1 Pd 106.8(8)
C2 N1 H2 110(6)
Pd N1 H2 108(8)
C2 N1 H1 119(7)
Pd N1 H1 110(7)
H2 N1 H1 102(9)
C7 N2 Pd 106.3(7)
C7 N2 H10 105(7)
Pd N2 H10 111(9)
C7 N2 H9 103(7)
Pd N2 H9 114(8)
H10 N2 H9 115(10)
C1 O1 Pd 116.3(8)
C5 O3 H8 109(5)
C6 O5 Pd 113.1(8)
C10 O7 H16 117(5)
O1 Pd N2 97.7(4)
O1 Pd O5 178.6(4)
N2 Pd O5 81.3(4)
O1 Pd N1 81.7(4)
N2 Pd N1 178.3(6)
O5 Pd N1 99.3(4)

loop_
_geom_bond_atom_site_label_1
_geom_bond_atom_site_label_2
_geom_bond_distance
_geom_bond_publ_flag
C1 O2 1.231(14) ?
C1 O1 1.318(14) ?
C1 C2 1.508(17) ?
C2 N1 1.483(16) ?
C2 C3 1.553(11) ?
C2 H3 1.0000 ?
C3 C4 1.532(7) ?
C3 H4 0.9900 ?
C3 H5 0.9900 ?
C4 C5 1.485(7) ?
C4 H6 0.9900 ?
C4 H7 0.9900 ?
C5 O4 1.238(7) ?
C5 O3 1.316(7) ?
C6 O6 1.243(14) ?
C6 O5 1.289(14) ?
C6 C7 1.538(16) ?
C7 N2 1.493(16) ?
C7 C8 1.529(12) ?
C7 H11 1.0000 ?
C8 C9 1.530(7) ?
C8 H12 0.9900 ?
C8 H13 0.9900 ?
C9 C10 1.503(8) ?
C9 H14 0.9900 ?
C9 H15 0.9900 ?
C10 O8 1.230(7) ?
C10 O7 1.323(7) ?
Pd N1 2.072(9) y
N1 H2 0.85(2) ?
N1 H1 0.85(2) ?
Pd N2 2.005(11) y
N2 H10 0.85(2) ?
N2 H9 0.85(2) ?
Pd O1 1.976(8) y
O3 H8 0.86(2) ?
O5 Pd 2.024(7) y
O7 H16 0.85(2) ?

loop_
_geom_hbond_atom_site_label_D
_geom_hbond_atom_site_label_H
_geom_hbond_atom_site_label_A
_geom_hbond_site_symmetry_A
_geom_hbond_distance_DH
_geom_hbond_distance_HA
_geom_hbond_distance_DA
_geom_hbond_angle_DHA
N2 H9 O6 1_665 0.85(2) 2.15(4) 2.979(15) 162(8)
N2 H10 O5 1_565 0.85(2) 2.43(8) 3.121(13) 138(10)
O7 H16 O4 1_466 0.85(2) 1.80(2) 2.639(6) 169(7)
O3 H8 O8 1_644 0.86(2) 1.79(3) 2.640(6) 167(7)
N1 H1 O2 1_445 0.85(2) 2.15(3) 2.996(15) 170(9)
N1 H2 O1 1_545 0.85(2) 2.30(8) 2.998(13) 139(10)
N1 H2 O5 1_655 0.85(2) 2.42(7) 3.117(13) 140(10)

loop_
_geom_torsion_atom_site_label_1
_geom_torsion_atom_site_label_2
_geom_torsion_atom_site_label_3
_geom_torsion_atom_site_label_4
_geom_torsion
O2 C1 C2 N1 161.2(10)
O1 C1 C2 N1 -20.8(13)
O2 C1 C2 C3 -80.7(12)
O1 C1 C2 C3 97.3(11)
N1 C2 C3 C4 -177.5(6)
C1 C2 C3 C4 61.8(10)
C2 C3 C4 C5 74.0(8)
C3 C4 C5 O4 -28.6(8)
C3 C4 C5 O3 151.5(5)
O6 C6 C7 N2 -144.1(10)
O5 C6 C7 N2 37.8(12)
O6 C6 C7 C8 -20.0(15)
O5 C6 C7 C8 161.8(8)
N2 C7 C8 C9 -168.1(8)
C6 C7 C8 C9 73.4(10)
C7 C8 C9 C10 -176.1(6)
C8 C9 C10 O8 26.5(8)
C8 C9 C10 O7 -155.6(5)
C1 C2 N1 Pd 30.8(10)
C3 C2 N1 Pd -90.6(8)
C8 C7 N2 Pd -168.6(6)
C6 C7 N2 Pd -45.3(9)
O2 C1 O1 Pd 176.4(9)
C2 C1 O1 Pd -1.5(12)
O6 C6 O5 Pd 171.2(8)
C7 C6 O5 Pd -10.6(11)
C1 O1 Pd N2 -166.0(8)
C1 O1 Pd N1 15.7(8)
C7 N2 Pd O1 -147.4(7)
C7 N2 Pd O5 33.7(7)
C6 O5 Pd N2 -13.5(7)
C6 O5 Pd N1 164.8(7)
C2 N1 Pd O1 -25.3(7)
C2 N1 Pd O5 153.7(7)
